data_4332309
loop_
_publ_author_name
'Tang, En'
'Dai, Yu-Mei'
'Zhang, Jian'
'Li, Zhao-Ji'
'Yao, Yuan-Gen'
'Zhang, Jie'
'Huang, Xu-Dong'

_publ_section_title
;
 Two Cobalt(II) 5-Aminoisophthalate Complexes and Their Stable
 Supramolecular Microporous Frameworks
;
_journal_issue 16
_journal_name_full 'Inorganic Chemistry'
_journal_page_first 6276
_journal_page_last 6281
_journal_paper_doi 10.1021/ic0602244
_journal_volume 45
_journal_year 2006
_chemical_formula_sum 'C8 H7 Co N O5'
_chemical_formula_weight 256.08
_chemical_name_systematic
;
 ?
;
_space_group_IT_number 14
_symmetry_cell_setting monoclinic
_symmetry_space_group_name_Hall '-P 2ybc'
_symmetry_space_group_name_H-M 'P 1 21/c 1'
_atom_sites_solution_hydrogens geom
_atom_sites_solution_primary direct
_atom_sites_solution_secondary difmap
_audit_creation_method SHELXL-97
_cell_angle_alpha 90.00
_cell_angle_beta 97.532(4)
_cell_angle_gamma 90.00
_cell_formula_units_Z 4
_cell_length_a 8.835(4)
_cell_length_b 12.519(5)
_cell_length_c 7.908(3)
_cell_measurement_reflns_used 6571
_cell_measurement_temperature 293(2)
_cell_measurement_theta_max 27.48
_cell_measurement_theta_min 2.33
_cell_volume 867.1(6)
_computing_cell_refinement 'Siemens SMART & SAINT'
_computing_data_collection 'Siemens SMART'
_computing_data_reduction 'Siemens XPREP'
_computing_molecular_graphics 'Bruker SHELXTL'
_computing_publication_material 'Bruker SHELXTL'
_computing_structure_refinement 'Siemens SHELXTL'
_computing_structure_solution 'Siemens SHELXTL'
_diffrn_ambient_temperature 293(2)
_diffrn_measured_fraction_theta_full 0.995
_diffrn_measured_fraction_theta_max 0.995
_diffrn_measurement_device_type 'Bruker P4'
_diffrn_measurement_method '\w scans'
_diffrn_radiation_monochromator graphite
_diffrn_radiation_source 'fine-focus sealed tube'
_diffrn_radiation_type MoK\a
_diffrn_radiation_wavelength 0.71073
_diffrn_reflns_av_R_equivalents 0.0242
_diffrn_reflns_av_sigmaI/netI 0.0236
_diffrn_reflns_limit_h_max 9
_diffrn_reflns_limit_h_min -11
_diffrn_reflns_limit_k_max 16
_diffrn_reflns_limit_k_min -16
_diffrn_reflns_limit_l_max 10
_diffrn_reflns_limit_l_min -9
_diffrn_reflns_number 6571
_diffrn_reflns_theta_full 27.48
_diffrn_reflns_theta_max 27.48
_diffrn_reflns_theta_min 2.33
_diffrn_standards_decay_% none
_diffrn_standards_interval_count none
_diffrn_standards_interval_time none
_diffrn_standards_number none
_exptl_absorpt_coefficient_mu 1.978
_exptl_absorpt_correction_T_max .7430
_exptl_absorpt_correction_T_min .6280
_exptl_absorpt_correction_type empirical
_exptl_absorpt_process_details 'SADABS (Sheldrick, 1996)'
_exptl_crystal_colour red
_exptl_crystal_density_diffrn 1.962
_exptl_crystal_density_method 'not measured'
_exptl_crystal_description prism
_exptl_crystal_F_000 516
_exptl_crystal_size_max .40
_exptl_crystal_size_mid .20
_exptl_crystal_size_min .15
_refine_diff_density_max 0.619
_refine_diff_density_min -0.757
_refine_diff_density_rms 0.085
_refine_ls_extinction_method none
_refine_ls_goodness_of_fit_ref 1.033
_refine_ls_hydrogen_treatment mixed
_refine_ls_matrix_type full
_refine_ls_number_parameters 139
_refine_ls_number_reflns 1991
_refine_ls_number_restraints 1
_refine_ls_restrained_S_all 1.033
_refine_ls_R_factor_gt 0.0343
_refine_ls_shift/su_max 0.007
_refine_ls_shift/su_mean 0.000
_refine_ls_structure_factor_coef Fsqd
_refine_ls_weighting_details 'calc w=1/[\s^2^(Fo^2^)+(0.0463P)^2^+1.4022P] where P=(Fo^2^+2Fc^2^)/3'
_refine_ls_weighting_scheme calc
_refine_ls_wR_factor_gt 0.0844
_refine_ls_wR_factor_ref 0.0865
_reflns_number_gt 1865
_reflns_number_total 1991
_reflns_threshold_expression >2sigma(I)
_cod_data_source_file ic0602244sup2.cif
_cod_data_source_block a
_cod_depositor_comments
;
The following automatic conversions were performed:

'_symmetry_cell_setting' value 'Monoclinic' changed to 'monoclinic'
according to /home/saulius/struct/CIF-dictionaries/cif_core.dic
dictionary named 'cif_core.dic' version 2.4.2 from 2011-04-26.

Automatic conversion script
Id: cif_fix_values 1891 2012-01-12 08:04:46Z andrius 
;
_cod_original_sg_symbol_H-M P2(1)/c
_cod_database_code 4332309
_refine_ls_r_factor_ref 0.0373

loop_
_symmetry_equiv_pos_as_xyz
'x, y, z'
'-x, y+1/2, -z+1/2'
'-x, -y, -z'
'x, -y-1/2, z-1/2'

loop_
_atom_site_label
_atom_site_type_symbol
_atom_site_fract_x
_atom_site_fract_y
_atom_site_fract_z
_atom_site_U_iso_or_equiv
_atom_site_adp_type
_atom_site_occupancy
_atom_site_symmetry_multiplicity
_atom_site_calc_flag
_atom_site_refinement_flags
Co1 Co 0.72368(3) 0.43295(2) 0.08220(4) 0.00993(12) Uani 1 1 d .
O1W O 0.8157(2) 0.38895(14) -0.1392(2) 0.0148(4) Uani 1 1 d D
H1WA H 0.8209 0.3237 -0.1443 0.022 Uiso 1 1 calc R
H1WB H 0.886(3) 0.426(2) -0.159(4) 0.022 Uiso 1 1 d D
O1 O 0.44578(19) 0.67008(13) -0.0165(2) 0.0151(4) Uani 1 1 d .
O2 O 0.6627(2) 0.57665(13) -0.0206(2) 0.0156(4) Uani 1 1 d .
O3 O 1.12420(19) 0.81656(13) 0.2595(2) 0.0149(4) Uani 1 1 d .
O4 O 1.05698(19) 0.98220(13) 0.3023(2) 0.0126(3) Uani 1 1 d .
N1 N 0.6172(2) 1.03941(16) -0.1824(3) 0.0125(4) Uani 1 1 d .
H1A H 0.5357 1.0309 -0.2534 0.015 Uiso 1 1 calc R
H1B H 0.6626 1.1003 -0.1744 0.015 Uiso 1 1 calc R
C1 C 0.6730(3) 0.76586(18) -0.0028(3) 0.0106(4) Uani 1 1 d .
C2 C 0.8141(3) 0.77518(18) 0.0975(3) 0.0118(5) Uani 1 1 d .
H2 H 0.8628 0.7155 0.1493 0.014 Uiso 1 1 calc R
C3 C 0.8808(3) 0.87627(18) 0.1187(3) 0.0114(4) Uani 1 1 d .
C4 C 0.8125(3) 0.96444(19) 0.0328(3) 0.0120(4) Uani 1 1 d .
H4 H 0.8573 1.0315 0.0492 0.014 Uiso 1 1 calc R
C5 C 0.6773(3) 0.95237(19) -0.0778(3) 0.0114(4) Uani 1 1 d .
C6 C 0.6045(3) 0.85379(19) -0.0900(3) 0.0115(4) Uani 1 1 d .
H6 H 0.5101 0.8464 -0.1564 0.014 Uiso 1 1 calc R
C7 C 0.5889(3) 0.66254(19) -0.0134(3) 0.0120(4) Uani 1 1 d .
C8 C 1.0275(3) 0.89129(19) 0.2345(3) 0.0118(5) Uani 1 1 d .

loop_
_atom_site_aniso_label
_atom_site_aniso_U_11
_atom_site_aniso_U_22
_atom_site_aniso_U_33
_atom_site_aniso_U_23
_atom_site_aniso_U_13
_atom_site_aniso_U_12
Co1 0.00840(17) 0.00911(18) 0.01176(19) -0.00012(11) -0.00064(12) -0.00073(10)
O1W 0.0171(9) 0.0114(8) 0.0169(9) -0.0023(7) 0.0058(7) -0.0037(7)
O1 0.0122(8) 0.0139(8) 0.0189(9) -0.0022(7) 0.0011(7) -0.0041(6)
O2 0.0159(8) 0.0113(8) 0.0189(9) 0.0021(7) 0.0002(7) 0.0015(6)
O3 0.0124(8) 0.0134(8) 0.0179(9) -0.0008(7) -0.0023(7) 0.0015(6)
O4 0.0121(8) 0.0109(8) 0.0141(8) -0.0012(6) -0.0005(6) -0.0009(6)
N1 0.0109(9) 0.0122(9) 0.0137(10) 0.0037(8) -0.0018(8) -0.0009(7)
C1 0.0113(10) 0.0099(10) 0.0108(11) -0.0008(8) 0.0021(8) -0.0010(8)
C2 0.0108(11) 0.0129(11) 0.0113(11) 0.0009(9) 0.0004(9) -0.0004(8)
C3 0.0103(10) 0.0128(11) 0.0109(11) -0.0017(9) 0.0004(8) -0.0012(8)
C4 0.0132(11) 0.0111(10) 0.0120(11) -0.0012(9) 0.0031(9) -0.0022(8)
C5 0.0124(11) 0.0128(10) 0.0092(11) 0.0014(9) 0.0024(8) 0.0024(9)
C6 0.0104(10) 0.0143(11) 0.0098(11) 0.0001(9) 0.0004(8) 0.0006(8)
C7 0.0127(11) 0.0142(11) 0.0086(11) 0.0001(8) -0.0011(8) -0.0006(8)
C8 0.0120(11) 0.0133(11) 0.0103(11) 0.0020(8) 0.0019(9) -0.0012(8)

loop_
_atom_type_symbol
_atom_type_description
_atom_type_scat_dispersion_real
_atom_type_scat_dispersion_imag
_atom_type_scat_source
C C 0.0033 0.0016 'International Tables Vol C Tables 4.2.6.8 and 6.1.1.4'
H H 0.0000 0.0000 'International Tables Vol C Tables 4.2.6.8 and 6.1.1.4'
N N 0.0061 0.0033 'International Tables Vol C Tables 4.2.6.8 and 6.1.1.4'
O O 0.0106 0.0060 'International Tables Vol C Tables 4.2.6.8 and 6.1.1.4'
Co Co 0.3494 0.9721 'International Tables Vol C Tables 4.2.6.8 and 6.1.1.4'

loop_
_geom_angle_atom_site_label_1
_geom_angle_atom_site_label_2
_geom_angle_atom_site_label_3
_geom_angle
_geom_angle_site_symmetry_1
_geom_angle_site_symmetry_3
O1 Co1 O2 108.67(8) 3_665 .
O1 Co1 O1W 88.43(7) 3_665 .
O2 Co1 O1W 90.58(7) . .
O1 Co1 O4 155.86(7) 3_665 2_745
O2 Co1 O4 95.45(7) . 2_745
O1W Co1 O4 90.20(7) . 2_745
O1 Co1 N1 86.16(8) 3_665 4_576
O2 Co1 N1 94.51(8) . 4_576
O1W Co1 N1 173.53(7) . 4_576
O4 Co1 N1 93.28(7) 2_745 4_576
O1 Co1 O3 95.72(7) 3_665 2_745
O2 Co1 O3 155.58(7) . 2_745
O1W Co1 O3 91.48(7) . 2_745
O4 Co1 O3 60.22(6) 2_745 2_745
N1 Co1 O3 85.53(7) 4_576 2_745
Co1 O1W H1WA 109.5 . .
Co1 O1W H1WB 113(2) . .
H1WA O1W H1WB 121.4 . .
C7 O1 Co1 132.20(16) . 3_665
C7 O2 Co1 148.55(17) . .
C8 O3 Co1 87.13(14) . 2_755
C8 O4 Co1 92.66(14) . 2_755
C5 N1 Co1 116.02(15) . 4_575
C5 N1 H1A 120.0 . .
Co1 N1 H1A 83.3 4_575 .
C5 N1 H1B 120.0 . .
Co1 N1 H1B 71.2 4_575 .
H1A N1 H1B 120.0 . .
C2 C1 C6 120.9(2) . .
C2 C1 C7 120.5(2) . .
C6 C1 C7 118.5(2) . .
C1 C2 C3 118.5(2) . .
C1 C2 H2 120.8 . .
C3 C2 H2 120.8 . .
C4 C3 C2 120.7(2) . .
C4 C3 C8 118.9(2) . .
C2 C3 C8 120.3(2) . .
C3 C4 C5 120.1(2) . .
C3 C4 H4 119.9 . .
C5 C4 H4 119.9 . .
C6 C5 C4 119.4(2) . .
C6 C5 N1 120.3(2) . .
C4 C5 N1 120.3(2) . .
C5 C6 C1 120.0(2) . .
C5 C6 H6 120.0 . .
C1 C6 H6 120.0 . .
O2 C7 O1 125.7(2) . .
O2 C7 C1 119.0(2) . .
O1 C7 C1 115.3(2) . .
O3 C8 O4 120.0(2) . .
O3 C8 C3 121.0(2) . .
O4 C8 C3 118.9(2) . .

loop_
_geom_bond_atom_site_label_1
_geom_bond_atom_site_label_2
_geom_bond_distance
_geom_bond_site_symmetry_2
Co1 O1 1.9928(17) 3_665
Co1 O2 2.0180(18) .
Co1 O1W 2.0980(19) .
Co1 O4 2.1228(18) 2_745
Co1 N1 2.220(2) 4_576
Co1 O3 2.2485(18) 2_745
O1W H1WA 0.8200 .
O1W H1WB 0.808(18) .
O1 C7 1.265(3) .
O1 Co1 1.9928(17) 3_665
O2 C7 1.263(3) .
O3 C8 1.265(3) .
O3 Co1 2.2485(18) 2_755
O4 C8 1.270(3) .
O4 Co1 2.1228(18) 2_755
N1 C5 1.428(3) .
N1 Co1 2.220(2) 4_575
N1 H1A 0.8600 .
N1 H1B 0.8600 .
C1 C2 1.392(3) .
C1 C6 1.394(3) .
C1 C7 1.489(3) .
C2 C3 1.397(3) .
C2 H2 0.9300 .
C3 C4 1.391(3) .
C3 C8 1.498(3) .
C4 C5 1.393(3) .
C4 H4 0.9300 .
C5 C6 1.389(3) .
C6 H6 0.9300 .

loop_
_geom_hbond_atom_site_label_D
_geom_hbond_atom_site_label_H
_geom_hbond_atom_site_label_A
_geom_hbond_distance_DH
_geom_hbond_distance_HA
_geom_hbond_distance_DA
_geom_hbond_angle_DHA
_geom_hbond_site_symmetry_A
O1W H1WA O3 0.82 2.06 2.817(3) 152.5 3_765
N1 H1A O2 0.86 2.40 3.214(3) 157.4 2_654
N1 H1B O3 0.86 2.33 3.034(3) 139.7 3_775
O1W H1WB O4 0.808(18) 1.953(18) 2.760(2) 178(4) 4_575
